data_7045664
loop_
_publ_author_name
'Viere, Erin J.'
'Kuhn, Ashley E.'
'Roeder, Margaret H.'
'Piro, Nicholas A.'
'Kassel, W. Scott'
'Dudley, Timothy J.'
'Paul, Jared J.'

_publ_section_title
;
 Spectroelectrochemical studies of a ruthenium complex containing the pH
 sensitive 4,4'-dihydroxy-2,2'-bipyridine ligand.
;
_journal_issue 12
_journal_name_full 'Dalton transactions (Cambridge, England : 2003)'
_journal_page_first 4149
_journal_page_last 4161
_journal_paper_doi 10.1039/c7dt04554a
_journal_volume 47
_journal_year 2018
_chemical_formula_moiety 'Ce N6 O18, C32 H28 N6 O2 Ru'
_chemical_formula_sum 'C32 H28 Ce N12 O20 Ru'
_chemical_formula_weight 1141.85
_space_group_crystal_system orthorhombic
_space_group_IT_number 52
_space_group_name_Hall '-P 2a 2bc'
_space_group_name_H-M_alt 'P n n a'
_symmetry_space_group_name_Hall '-P 2a 2bc'
_symmetry_space_group_name_H-M 'P n n a'
_atom_sites_solution_hydrogens geom
_audit_creation_date 2016-01-21
_audit_creation_method
;
Olex2 1.2
(compiled 2015.09.30 svn.r3233 for OlexSys, GUI svn.r5103)
;
_audit_update_record
;
2017-11-02 deposited with the CCDC.
2018-02-16 downloaded from the CCDC.
;
_cell_angle_alpha 90
_cell_angle_beta 90
_cell_angle_gamma 90
_cell_formula_units_Z 4
_cell_length_a 19.0979(9)
_cell_length_b 19.8019(9)
_cell_length_c 12.9663(6)
_cell_measurement_reflns_used 9961
_cell_measurement_temperature 100(2)
_cell_measurement_theta_max 37.629
_cell_measurement_theta_min 2.368
_cell_volume 4903.5(4)
_computing_cell_refinement 'SAINT v8.34A (Bruker, 2013)'
_computing_data_reduction 'SAINT v8.34A (Bruker, 2013)'
_computing_molecular_graphics 'Olex2 (Dolomanov et al., 2009)'
_computing_publication_material 'Olex2 (Dolomanov et al., 2009)'
_computing_structure_refinement 'XL (Sheldrick, 2008)'
_diffrn_ambient_temperature 100.
_diffrn_detector_area_resol_mean 8
_diffrn_measured_fraction_theta_full 1.000
_diffrn_measured_fraction_theta_max 1.000
_diffrn_measurement_device_type 'Bruker APEX-II CCD'
_diffrn_measurement_method '\w and \f scans'
_diffrn_radiation_monochromator graphite
_diffrn_radiation_type MoK\a
_diffrn_radiation_wavelength 0.71073
_diffrn_reflns_av_R_equivalents 0.0418
_diffrn_reflns_av_unetI/netI 0.0123
_diffrn_reflns_Laue_measured_fraction_full 1.000
_diffrn_reflns_Laue_measured_fraction_max 1.000
_diffrn_reflns_limit_h_max 32
_diffrn_reflns_limit_h_min -32
_diffrn_reflns_limit_k_max 33
_diffrn_reflns_limit_k_min -33
_diffrn_reflns_limit_l_max 21
_diffrn_reflns_limit_l_min -21
_diffrn_reflns_number 382827
_diffrn_reflns_point_group_measured_fraction_full 1.000
_diffrn_reflns_point_group_measured_fraction_max 1.000
_diffrn_reflns_theta_full 26.000
_diffrn_reflns_theta_max 37.039
_diffrn_reflns_theta_min 1.877
_diffrn_source 'sealed tube'
_exptl_absorpt_coefficient_mu 1.306
_exptl_absorpt_correction_T_max 0.7474
_exptl_absorpt_correction_T_min 0.5484
_exptl_absorpt_correction_type multi-scan
_exptl_absorpt_process_details
;
SADABS-2014/5 (Bruker,2014/5) was used for absorption correction.
wR2(int) was 0.0865 before and 0.0549 after correction.
The Ratio of minimum to maximum transmission is 0.7337.
The \l/2 correction factor is 0.00150.
;
_exptl_crystal_colour black
_exptl_crystal_colour_primary black
_exptl_crystal_density_diffrn 1.547
_exptl_crystal_description block
_exptl_crystal_F_000 2264
_exptl_crystal_recrystallization_method 'Re-crystallisation from solvent: methanol'
_exptl_crystal_size_max 0.2
_exptl_crystal_size_mid 0.15
_exptl_crystal_size_min 0.1
_refine_diff_density_max 1.326
_refine_diff_density_min -1.217
_refine_diff_density_rms 0.111
_refine_ls_extinction_method none
_refine_ls_goodness_of_fit_ref 1.073
_refine_ls_hydrogen_treatment constr
_refine_ls_matrix_type full
_refine_ls_number_parameters 300
_refine_ls_number_reflns 12513
_refine_ls_number_restraints 0
_refine_ls_restrained_S_all 1.073
_refine_ls_R_factor_all 0.0453
_refine_ls_R_factor_gt 0.0346
_refine_ls_shift/su_max 0.003
_refine_ls_shift/su_mean 0.000
_refine_ls_structure_factor_coef Fsqd
_refine_ls_weighting_details 'w=1/[\s^2^(Fo^2^)+(0.0319P)^2^+7.8163P] where P=(Fo^2^+2Fc^2^)/3'
_refine_ls_weighting_scheme calc
_refine_ls_wR_factor_gt 0.0805
_refine_ls_wR_factor_ref 0.0877
_reflns_Friedel_coverage 0.000
_reflns_number_gt 10392
_reflns_number_total 12513
_reflns_threshold_expression 'I > 2\s(I)'
_cod_data_source_file c7dt04554a2.cif
_cod_data_source_block paul058
_cod_depositor_comments 'Adding full bibliography for 7045664.cif.'
_cod_database_code 7045664
_shelx_space_group_comment
;
The symmetry employed for this shelxl refinement is uniquely defined
by the following loop, which should always be used as a source of
symmetry information in preference to the above space-group names.
They are only intended as comments.
;
_olex2_refinement_description
;
1. Fixed Uiso
 At 1.2 times of:
  All C(H) groups
 At 1.5 times of:
  All C(H,H,H) groups
2.a Aromatic/amide H refined with riding coordinates:
 C2AA(H2AA), C8(H8), C1AA(H1AA), C0AA(H0AA), C17(H17), C15(H15), C16(H16),
 C14(H14), C11(H11), C9(H9), C10(H10)
2.b Idealised Me refined as rotating group:
 C7(H7A,H7B,H7C)
;
_shelx_shelxl_version_number 2014/7
_olex2_exptl_crystal_mounting_method 'Mounted in NVH imersion oil on a nylon fiber.'
_olex2_submission_special_instructions 'No special instructions were received'

loop_
_space_group_symop_operation_xyz
'x, y, z'
'-x+1/2, -y, z'
'-x+1/2, y+1/2, -z+1/2'
'x, -y+1/2, -z+1/2'
'-x, -y, -z'
'x-1/2, y, -z'
'x-1/2, -y-1/2, z-1/2'
'-x, y-1/2, z-1/2'

loop_
_atom_site_label
_atom_site_type_symbol
_atom_site_fract_x
_atom_site_fract_y
_atom_site_fract_z
_atom_site_U_iso_or_equiv
_atom_site_adp_type
_atom_site_occupancy
_atom_site_site_symmetry_order
_atom_site_calc_flag
_atom_site_refinement_flags_posn
_atom_site_refinement_flags_adp
_atom_site_refinement_flags_occupancy
Ce1 Ce 0.91971(2) 0.2500 0.2500 0.01981(3) Uani 1 2 d S T P
Ru1 Ru 0.7500 0.5000 0.55535(2) 0.01443(3) Uani 1 2 d S T P
O1 O 0.65744(8) 0.33257(7) 0.18104(10) 0.0283(3) Uani 1 1 d . . .
N3 N 0.77385(7) 0.56971(6) 0.66879(9) 0.01636(19) Uani 1 1 d . . .
O8 O 1.00725(7) 0.33097(7) 0.34929(11) 0.0275(3) Uani 1 1 d . . .
O3 O 0.86348(7) 0.36485(8) 0.30265(12) 0.0304(3) Uani 1 1 d . . .
O9 O 1.03236(7) 0.22533(7) 0.36057(12) 0.0305(3) Uani 1 1 d . . .
N2 N 0.85612(7) 0.48460(7) 0.57174(10) 0.0178(2) Uani 1 1 d . . .
N1 N 0.73017(7) 0.43702(6) 0.43285(9) 0.01555(19) Uani 1 1 d . . .
O6 O 0.80798(8) 0.22662(9) 0.35833(13) 0.0346(3) Uani 1 1 d . . .
O2 O 0.93063(9) 0.37031(8) 0.16868(13) 0.0351(3) Uani 1 1 d . . .
O7 O 0.79386(10) 0.24742(11) 0.52191(14) 0.0471(5) Uani 1 1 d . . .
O5 O 0.89551(9) 0.26156(10) 0.44882(12) 0.0373(3) Uani 1 1 d . . .
O10 O 1.09388(9) 0.29847(10) 0.44573(13) 0.0401(4) Uani 1 1 d . . .
O4 O 0.89158(9) 0.46275(8) 0.23821(17) 0.0443(4) Uani 1 1 d . . .
N4 N 0.89490(8) 0.40098(9) 0.23670(14) 0.0298(3) Uani 1 1 d . . .
C5 C 0.71491(8) 0.43209(7) 0.24925(11) 0.0171(2) Uani 1 1 d . . .
H2AA H 0.7202 0.4526 0.1835 0.021 Uiso 1 1 calc R . .
N6 N 1.04534(8) 0.28507(9) 0.38669(13) 0.0277(3) Uani 1 1 d . . .
N5 N 0.83142(10) 0.24513(10) 0.44499(14) 0.0328(3) Uani 1 1 d . . .
C6 C 0.73592(7) 0.46530(7) 0.33787(10) 0.0145(2) Uani 1 1 d . . .
C13 C 0.84140(8) 0.56977(7) 0.70100(11) 0.0177(2) Uani 1 1 d . . .
C8 C 0.89367(9) 0.43762(9) 0.52089(13) 0.0230(3) Uani 1 1 d . . .
H8 H 0.8728 0.4144 0.4646 0.028 Uiso 1 1 calc R . .
C4 C 0.68579(8) 0.36785(8) 0.25844(12) 0.0187(2) Uani 1 1 d . . .
C3 C 0.68315(9) 0.33752(8) 0.35585(12) 0.0217(3) Uani 1 1 d . . .
H1AA H 0.6663 0.2927 0.3634 0.026 Uiso 1 1 calc R . .
C2 C 0.70518(9) 0.37335(8) 0.44004(12) 0.0208(3) Uani 1 1 d . . .
H0AA H 0.7028 0.3527 0.5061 0.025 Uiso 1 1 calc R . .
C17 C 0.72867(9) 0.61465(8) 0.70882(13) 0.0220(3) Uani 1 1 d . . .
H17 H 0.6813 0.6140 0.6867 0.026 Uiso 1 1 calc R . .
C15 C 0.81824(10) 0.66280(9) 0.81402(12) 0.0235(3) Uani 1 1 d . . .
H15 H 0.8336 0.6953 0.8630 0.028 Uiso 1 1 calc R . .
C12 C 0.88641(8) 0.51945(8) 0.65088(12) 0.0187(2) Uani 1 1 d . . .
C16 C 0.74929(10) 0.66192(9) 0.78150(13) 0.0237(3) Uani 1 1 d . . .
H16 H 0.7165 0.6933 0.8086 0.028 Uiso 1 1 calc R . .
C14 C 0.86479(9) 0.61577(9) 0.77427(13) 0.0227(3) Uani 1 1 d . . .
H14 H 0.9121 0.6150 0.7968 0.027 Uiso 1 1 calc R . .
C11 C 0.95468(9) 0.50585(9) 0.68104(13) 0.0240(3) Uani 1 1 d . . .
H11 H 0.9753 0.5302 0.7364 0.029 Uiso 1 1 calc R . .
C9 C 0.96178(10) 0.42224(10) 0.54852(15) 0.0280(3) Uani 1 1 d . . .
H9 H 0.9872 0.3885 0.5122 0.034 Uiso 1 1 calc R . .
C10 C 0.99250(10) 0.45660(10) 0.62989(16) 0.0296(3) Uani 1 1 d . . .
H10 H 1.0391 0.4464 0.6503 0.036 Uiso 1 1 calc R . .
C7 C 0.65948(17) 0.36157(13) 0.07930(16) 0.0456(6) Uani 1 1 d . . .
H7A H 0.6335 0.3326 0.0314 0.068 Uiso 1 1 calc GR . .
H7B H 0.7082 0.3653 0.0564 0.068 Uiso 1 1 calc GR . .
H7C H 0.6381 0.4065 0.0808 0.068 Uiso 1 1 calc GR . .

loop_
_atom_site_aniso_label
_atom_site_aniso_U_11
_atom_site_aniso_U_22
_atom_site_aniso_U_33
_atom_site_aniso_U_23
_atom_site_aniso_U_13
_atom_site_aniso_U_12
Ce1 0.01597(5) 0.02329(6) 0.02016(5) -0.00741(4) 0.000 0.000
Ru1 0.01910(6) 0.01310(6) 0.01108(6) 0.000 0.000 -0.00207(5)
O1 0.0410(7) 0.0233(5) 0.0207(5) -0.0080(4) -0.0058(5) -0.0060(5)
N3 0.0199(5) 0.0168(5) 0.0123(4) -0.0023(4) 0.0011(4) -0.0013(4)
O8 0.0229(5) 0.0293(6) 0.0304(6) -0.0117(5) -0.0008(5) 0.0018(5)
O3 0.0233(6) 0.0370(7) 0.0310(7) -0.0123(6) -0.0015(5) 0.0056(5)
O9 0.0253(6) 0.0293(6) 0.0368(7) -0.0167(6) -0.0036(5) 0.0026(5)
N2 0.0223(5) 0.0168(5) 0.0143(5) -0.0021(4) 0.0014(4) -0.0014(4)
N1 0.0201(5) 0.0135(4) 0.0130(4) 0.0002(4) 0.0007(4) -0.0020(4)
O6 0.0276(6) 0.0420(8) 0.0342(7) -0.0046(6) 0.0047(6) -0.0026(6)
O2 0.0364(7) 0.0325(7) 0.0364(7) -0.0056(6) 0.0055(6) 0.0063(6)
O7 0.0445(9) 0.0666(12) 0.0302(8) 0.0106(8) 0.0172(7) 0.0113(8)
O5 0.0317(7) 0.0528(10) 0.0275(7) -0.0086(6) 0.0022(6) -0.0002(7)
O10 0.0317(7) 0.0490(9) 0.0398(8) -0.0160(7) -0.0168(6) -0.0012(7)
O4 0.0311(7) 0.0269(7) 0.0750(13) -0.0091(7) -0.0075(8) 0.0108(6)
N4 0.0215(6) 0.0276(7) 0.0404(9) -0.0097(6) -0.0089(6) 0.0064(5)
C5 0.0217(6) 0.0156(5) 0.0140(5) -0.0009(4) -0.0015(4) 0.0009(4)
N6 0.0218(6) 0.0349(8) 0.0263(7) -0.0139(6) -0.0016(5) 0.0035(5)
N5 0.0321(8) 0.0378(9) 0.0286(8) 0.0022(6) 0.0097(6) 0.0063(7)
C6 0.0169(5) 0.0131(5) 0.0135(5) 0.0003(4) -0.0001(4) -0.0005(4)
C13 0.0213(6) 0.0180(6) 0.0138(5) -0.0023(4) 0.0006(4) -0.0014(5)
C8 0.0272(7) 0.0230(7) 0.0187(6) -0.0069(5) 0.0032(5) 0.0008(5)
C4 0.0220(6) 0.0160(5) 0.0182(6) -0.0048(4) -0.0012(5) 0.0002(4)
C3 0.0297(7) 0.0162(6) 0.0193(6) -0.0034(5) 0.0017(5) -0.0061(5)
C2 0.0290(7) 0.0154(5) 0.0181(6) 0.0000(5) 0.0012(5) -0.0061(5)
C17 0.0246(7) 0.0221(6) 0.0193(6) -0.0048(5) 0.0016(5) 0.0013(5)
C15 0.0306(7) 0.0228(7) 0.0170(6) -0.0068(5) 0.0024(5) -0.0035(6)
C12 0.0215(6) 0.0185(5) 0.0162(5) -0.0020(4) 0.0006(5) -0.0006(5)
C16 0.0289(7) 0.0223(6) 0.0199(6) -0.0078(5) 0.0029(6) 0.0005(6)
C14 0.0269(7) 0.0228(7) 0.0185(6) -0.0074(5) -0.0003(5) -0.0035(5)
C11 0.0217(6) 0.0268(7) 0.0235(7) -0.0065(6) -0.0016(5) 0.0014(5)
C9 0.0265(7) 0.0287(8) 0.0288(8) -0.0083(6) 0.0024(6) 0.0055(6)
C10 0.0241(7) 0.0327(9) 0.0320(9) -0.0089(7) -0.0004(6) 0.0059(6)
C7 0.0796(19) 0.0367(11) 0.0206(8) -0.0048(7) -0.0127(10) -0.0138(11)

loop_
_atom_type_symbol
_atom_type_description
_atom_type_scat_dispersion_real
_atom_type_scat_dispersion_imag
_atom_type_scat_source
C C 0.0033 0.0016 'International Tables Vol C Tables 4.2.6.8 and 6.1.1.4'
H H 0.0000 0.0000 'International Tables Vol C Tables 4.2.6.8 and 6.1.1.4'
Ce Ce -0.2486 2.6331 'International Tables Vol C Tables 4.2.6.8 and 6.1.1.4'
N N 0.0061 0.0033 'International Tables Vol C Tables 4.2.6.8 and 6.1.1.4'
O O 0.0106 0.0060 'International Tables Vol C Tables 4.2.6.8 and 6.1.1.4'
Ru Ru -1.2594 0.8363 'International Tables Vol C Tables 4.2.6.8 and 6.1.1.4'

loop_
_geom_angle_atom_site_label_1
_geom_angle_atom_site_label_2
_geom_angle_atom_site_label_3
_geom_angle
_geom_angle_site_symmetry_1
_geom_angle_site_symmetry_3
O8 Ce1 O8 101.77(6) 4 .
O3 Ce1 O8 66.72(4) . .
O3 Ce1 O8 156.23(5) 4 .
O3 Ce1 O8 156.23(5) . 4
O3 Ce1 O8 66.72(4) 4 4
O3 Ce1 O3 131.33(6) . 4
O3 Ce1 O9 110.87(4) 4 4
O3 Ce1 O9 108.52(5) 4 .
O3 Ce1 O9 110.87(4) . .
O3 Ce1 O9 108.52(5) . 4
O3 Ce1 O2 136.27(5) 4 .
O3 Ce1 O2 136.27(5) . 4
O3 Ce1 O2 48.93(5) . .
O3 Ce1 O2 48.94(5) 4 4
O3 Ce1 O5 105.10(5) 4 .
O3 Ce1 O5 66.09(5) 4 4
O3 Ce1 O5 66.09(5) . .
O3 Ce1 O5 105.09(5) . 4
O9 Ce1 O8 68.69(4) 4 .
O9 Ce1 O8 48.07(4) 4 4
O9 Ce1 O8 68.69(4) . 4
O9 Ce1 O8 48.07(4) . .
O9 Ce1 O9 70.29(7) . 4
O6 Ce1 O8 132.33(5) . 4
O6 Ce1 O8 111.32(5) 4 4
O6 Ce1 O8 111.32(5) . .
O6 Ce1 O8 132.33(5) 4 .
O6 Ce1 O3 69.36(5) . 4
O6 Ce1 O3 71.05(5) 4 4
O6 Ce1 O3 71.05(5) . .
O6 Ce1 O3 69.36(5) 4 .
O6 Ce1 O9 179.47(5) 4 .
O6 Ce1 O9 110.13(5) . .
O6 Ce1 O9 179.47(5) . 4
O6 Ce1 O9 110.13(5) 4 4
O6 Ce1 O6 69.45(8) 4 .
O6 Ce1 O2 71.62(5) 4 .
O6 Ce1 O2 71.62(5) . 4
O6 Ce1 O2 116.51(5) 4 4
O6 Ce1 O2 116.51(5) . .
O6 Ce1 O5 111.75(5) 4 .
O6 Ce1 O5 111.74(5) . 4
O6 Ce1 O5 48.74(5) 4 4
O6 Ce1 O5 48.74(5) . .
O2 Ce1 O8 107.77(5) 4 .
O2 Ce1 O8 66.06(5) 4 4
O2 Ce1 O8 66.06(5) . .
O2 Ce1 O8 107.77(5) . 4
O2 Ce1 O9 62.98(5) . 4
O2 Ce1 O9 108.90(5) . .
O2 Ce1 O9 62.98(5) 4 .
O2 Ce1 O9 108.90(5) 4 4
O2 Ce1 O2 170.85(7) 4 .
O2 Ce1 O5 109.28(5) . .
O2 Ce1 O5 72.41(6) 4 .
O2 Ce1 O5 109.29(5) 4 4
O2 Ce1 O5 72.41(6) . 4
O5 Ce1 O8 65.29(5) . .
O5 Ce1 O8 129.79(5) . 4
O5 Ce1 O8 129.79(5) 4 .
O5 Ce1 O8 65.29(5) 4 4
O5 Ce1 O9 131.45(5) 4 .
O5 Ce1 O9 68.01(5) . .
O5 Ce1 O9 131.45(5) . 4
O5 Ce1 O9 68.01(5) 4 4
O5 Ce1 O5 159.75(7) . 4
N3 Ru1 N3 89.32(7) . 2_665
N2 Ru1 N3 78.98(5) 2_665 2_665
N2 Ru1 N3 78.98(5) . .
N2 Ru1 N3 92.55(5) 2_665 .
N2 Ru1 N3 92.55(5) . 2_665
N2 Ru1 N2 168.16(7) 2_665 .
N1 Ru1 N3 174.63(5) 2_665 2_665
N1 Ru1 N3 174.63(5) . .
N1 Ru1 N3 95.98(5) . 2_665
N1 Ru1 N3 95.98(5) 2_665 .
N1 Ru1 N2 89.33(5) 2_665 .
N1 Ru1 N2 99.86(5) 2_665 2_665
N1 Ru1 N2 99.86(5) . .
N1 Ru1 N2 89.33(5) . 2_665
N1 Ru1 N1 78.74(7) . 2_665
C4 O1 C7 117.93(15) . .
C13 N3 Ru1 115.42(10) . .
C17 N3 Ru1 125.12(11) . .
C17 N3 C13 119.42(13) . .
N6 O8 Ce1 96.59(10) . .
N4 O3 Ce1 96.94(10) . .
N6 O9 Ce1 97.68(11) . .
C8 N2 Ru1 125.13(11) . .
C8 N2 C12 119.44(14) . .
C12 N2 Ru1 114.79(10) . .
C6 N1 Ru1 115.85(9) . .
C2 N1 Ru1 125.32(10) . .
C2 N1 C6 118.43(12) . .
N5 O6 Ce1 97.94(11) . .
N4 O2 Ce1 96.48(12) . .
N5 O5 Ce1 96.26(12) . .
O3 N4 O2 116.98(17) . .
O4 N4 O3 121.92(19) . .
O4 N4 O2 121.1(2) . .
C6 C5 H2AA 120.7 . .
C6 C5 C4 118.60(13) . .
C4 C5 H2AA 120.7 . .
O9 N6 O8 117.47(15) . .
O10 N6 O8 121.21(17) . .
O10 N6 O9 121.31(18) . .
O6 N5 O5 116.83(17) . .
O7 N5 O6 121.7(2) . .
O7 N5 O5 121.5(2) . .
N1 C6 C5 122.27(13) . .
N1 C6 C6 114.44(8) . 2_665
C5 C6 C6 123.26(8) . 2_665
N3 C13 C12 114.85(13) . .
N3 C13 C14 121.13(14) . .
C14 C13 C12 124.01(15) . .
N2 C8 H8 119.1 . .
N2 C8 C9 121.73(15) . .
C9 C8 H8 119.1 . .
O1 C4 C5 125.05(14) . .
O1 C4 C3 116.01(14) . .
C5 C4 C3 118.90(13) . .
C4 C3 H1AA 120.4 . .
C2 C3 C4 119.10(14) . .
C2 C3 H1AA 120.4 . .
N1 C2 C3 122.51(14) . .
N1 C2 H0AA 118.7 . .
C3 C2 H0AA 118.7 . .
N3 C17 H17 119.1 . .
N3 C17 C16 121.85(16) . .
C16 C17 H17 119.1 . .
C16 C15 H15 120.4 . .
C16 C15 C14 119.25(15) . .
C14 C15 H15 120.4 . .
N2 C12 C13 115.33(14) . .
N2 C12 C11 120.79(14) . .
C11 C12 C13 123.87(14) . .
C17 C16 H16 120.4 . .
C15 C16 C17 119.12(15) . .
C15 C16 H16 120.4 . .
C13 C14 H14 120.4 . .
C15 C14 C13 119.22(16) . .
C15 C14 H14 120.4 . .
C12 C11 H11 120.3 . .
C10 C11 C12 119.50(16) . .
C10 C11 H11 120.3 . .
C8 C9 H9 120.4 . .
C8 C9 C10 119.16(16) . .
C10 C9 H9 120.4 . .
C11 C10 C9 119.36(17) . .
C11 C10 H10 120.3 . .
C9 C10 H10 120.3 . .
O1 C7 H7A 109.5 . .
O1 C7 H7B 109.5 . .
O1 C7 H7C 109.5 . .
H7A C7 H7B 109.5 . .
H7A C7 H7C 109.5 . .
H7B C7 H7C 109.5 . .

loop_
_geom_bond_atom_site_label_1
_geom_bond_atom_site_label_2
_geom_bond_distance
_geom_bond_site_symmetry_2
Ce1 O8 2.6501(13) .
Ce1 O8 2.6501(13) 4
Ce1 O3 2.6061(14) .
Ce1 O3 2.6062(14) 4
Ce1 O9 2.6309(14) .
Ce1 O9 2.6309(14) 4
Ce1 O6 2.5962(15) .
Ce1 O6 2.5961(15) 4
Ce1 O2 2.6136(17) 4
Ce1 O2 2.6136(17) .
Ce1 O5 2.6290(16) .
Ce1 O5 2.6290(16) 4
Ru1 N3 2.0680(12) 2_665
Ru1 N3 2.0680(12) .
Ru1 N2 2.0605(14) 2_665
Ru1 N2 2.0605(14) .
Ru1 N1 2.0547(12) 2_665
Ru1 N1 2.0546(12) .
O1 C4 1.3373(19) .
O1 C7 1.439(3) .
N3 C13 1.356(2) .
N3 C17 1.344(2) .
O8 N6 1.261(2) .
O3 N4 1.266(3) .
O9 N6 1.255(2) .
N2 C8 1.347(2) .
N2 C12 1.365(2) .
N1 C6 1.3573(18) .
N1 C2 1.3513(19) .
O6 N5 1.264(3) .
O2 N4 1.270(2) .
O7 N5 1.229(2) .
O5 N5 1.267(3) .
O10 N6 1.231(2) .
O4 N4 1.225(2) .
C5 H2AA 0.9500 .
C5 C6 1.383(2) .
C5 C4 1.393(2) .
C6 C6 1.476(3) 2_665
C13 C12 1.468(2) .
C13 C14 1.390(2) .
C8 H8 0.9500 .
C8 C9 1.383(3) .
C4 C3 1.400(2) .
C3 H1AA 0.9500 .
C3 C2 1.368(2) .
C2 H0AA 0.9500 .
C17 H17 0.9500 .
C17 C16 1.385(2) .
C15 H15 0.9500 .
C15 C16 1.383(3) .
C15 C14 1.387(2) .
C12 C11 1.388(2) .
C16 H16 0.9500 .
C14 H14 0.9500 .
C11 H11 0.9500 .
C11 C10 1.383(2) .
C9 H9 0.9500 .
C9 C10 1.386(3) .
C10 H10 0.9500 .
C7 H7A 0.9800 .
C7 H7B 0.9800 .
C7 H7C 0.9800 .

loop_
_geom_torsion_atom_site_label_1
_geom_torsion_atom_site_label_2
_geom_torsion_atom_site_label_3
_geom_torsion_atom_site_label_4
_geom_torsion
_geom_torsion_site_symmetry_4
Ce1 O8 N6 O9 4.31(17) .
Ce1 O8 N6 O10 -176.43(16) .
Ce1 O3 N4 O2 8.22(17) .
Ce1 O3 N4 O4 -171.40(16) .
Ce1 O9 N6 O8 -4.35(17) .
Ce1 O9 N6 O10 176.39(16) .
Ce1 O6 N5 O7 174.83(18) .
Ce1 O6 N5 O5 -4.8(2) .
Ce1 O2 N4 O3 -8.19(17) .
Ce1 O2 N4 O4 171.43(16) .
Ce1 O5 N5 O6 4.8(2) .
Ce1 O5 N5 O7 -174.91(18) .
Ru1 N3 C13 C12 -0.86(16) .
Ru1 N3 C13 C14 177.70(12) .
Ru1 N3 C17 C16 -177.04(13) .
Ru1 N2 C8 C9 -168.51(14) .
Ru1 N2 C12 C13 -9.02(17) .
Ru1 N2 C12 C11 169.72(13) .
Ru1 N1 C6 C5 -170.88(11) .
Ru1 N1 C6 C6 7.22(19) 2_665
Ru1 N1 C2 C3 169.93(13) .
O1 C4 C3 C2 -173.92(16) .
N3 C13 C12 N2 6.5(2) .
N3 C13 C12 C11 -172.16(15) .
N3 C13 C14 C15 -0.7(2) .
N3 C17 C16 C15 -0.2(3) .
N2 C8 C9 C10 -0.8(3) .
N2 C12 C11 C10 0.3(3) .
C5 C4 C3 C2 4.0(2) .
C6 N1 C2 C3 -2.5(2) .
C6 C5 C4 O1 173.53(15) .
C6 C5 C4 C3 -4.2(2) .
C13 N3 C17 C16 0.8(2) .
C13 C12 C11 C10 178.93(17) .
C8 N2 C12 C13 179.66(14) .
C8 N2 C12 C11 -1.6(2) .
C8 C9 C10 C11 -0.6(3) .
C4 C5 C6 N1 1.1(2) .
C4 C5 C6 C6 -176.82(16) 2_665
C4 C3 C2 N1 -0.6(3) .
C2 N1 C6 C5 2.3(2) .
C2 N1 C6 C6 -179.65(16) 2_665
C17 N3 C13 C12 -178.93(14) .
C17 N3 C13 C14 -0.4(2) .
C12 N2 C8 C9 1.8(3) .
C12 C13 C14 C15 177.69(15) .
C12 C11 C10 C9 0.8(3) .
C16 C15 C14 C13 1.4(3) .
C14 C13 C12 N2 -171.98(15) .
C14 C13 C12 C11 9.3(3) .
C14 C15 C16 C17 -0.9(3) .
C7 O1 C4 C5 2.7(3) .
C7 O1 C4 C3 -179.5(2) .

loop_
_smtbx_masks_void_nr
_smtbx_masks_void_average_x
_smtbx_masks_void_average_y
_smtbx_masks_void_average_z
_smtbx_masks_void_volume
_smtbx_masks_void_count_electrons
1 -0.807 -0.113 -0.888 1308.0 322.4
